data_7028627
loop_
_publ_author_name
'Yang, Peng'
'Wang, Meng-Si'
'Shen, Jin-Jin'
'Li, Ming-Xing'
'Wang, Zhao-Xi'
'Shao, Min'
'He, Xiang'

_publ_section_title
;
 Seven novel coordination polymers constructed by rigid
 4-(4-carboxyphenyl)-terpyridine ligands: synthesis, structural diversity,
 luminescence and magnetic properties.
;
_journal_issue 3
_journal_name_full 'Dalton transactions (Cambridge, England : 2003)'
_journal_page_first 1460
_journal_page_last 1470
_journal_paper_doi 10.1039/c3dt52500g
_journal_volume 43
_journal_year 2014
_chemical_formula_sum 'C132 H90 Mn3 N18 O15'
_chemical_formula_weight 2333.04
_chemical_name_systematic
; 
 ? 
;
_space_group_IT_number 2
_symmetry_cell_setting triclinic
_symmetry_space_group_name_Hall '-P 1'
_symmetry_space_group_name_H-M 'P -1'
_atom_sites_solution_hydrogens geom
_atom_sites_solution_primary direct
_atom_sites_solution_secondary difmap
_audit_creation_method SHELXL-97
_cell_angle_alpha 98.411(2)
_cell_angle_beta 91.251(2)
_cell_angle_gamma 96.172(2)
_cell_formula_units_Z 2
_cell_length_a 10.6445(11)
_cell_length_b 17.4956(18)
_cell_length_c 30.022(3)
_cell_measurement_reflns_used 4772
_cell_measurement_temperature 193(2)
_cell_measurement_theta_max 24.54
_cell_measurement_theta_min 2.22
_cell_volume 5494.8(10)
_computing_cell_refinement 'Bruker SAINT'
_computing_data_collection 'Bruker APEX2'
_computing_data_reduction 'Bruker SAINT'
_computing_molecular_graphics 'Bruker SHELXTL'
_computing_publication_material 'Bruker SHELXTL'
_computing_structure_refinement 'SHELXL-97 (Sheldrick, 1997)'
_computing_structure_solution 'SHELXS-97 (Sheldrick, 1990)'
_diffrn_ambient_temperature 193(2)
_diffrn_measured_fraction_theta_full 0.991
_diffrn_measured_fraction_theta_max 0.991
_diffrn_measurement_device_type 'Bruker APEX-II CCD'
_diffrn_measurement_method '\f and \w scans'
_diffrn_radiation_monochromator graphite
_diffrn_radiation_source 'fine-focus sealed tube'
_diffrn_radiation_type MoK\a
_diffrn_radiation_wavelength 0.71073
_diffrn_reflns_av_R_equivalents 0.0557
_diffrn_reflns_av_sigmaI/netI 0.1161
_diffrn_reflns_limit_h_max 13
_diffrn_reflns_limit_h_min -13
_diffrn_reflns_limit_k_max 19
_diffrn_reflns_limit_k_min -21
_diffrn_reflns_limit_l_max 35
_diffrn_reflns_limit_l_min -37
_diffrn_reflns_number 36209
_diffrn_reflns_theta_full 26.00
_diffrn_reflns_theta_max 26.00
_diffrn_reflns_theta_min 0.69
_diffrn_standards_decay_% 5.11
_exptl_absorpt_coefficient_mu 0.418
_exptl_absorpt_correction_T_max 0.9714
_exptl_absorpt_correction_T_min 0.9477
_exptl_absorpt_correction_type multi-scan
_exptl_absorpt_process_details sadabs
_exptl_crystal_colour yellow
_exptl_crystal_density_diffrn 1.410
_exptl_crystal_density_method 'not measured'
_exptl_crystal_description block
_exptl_crystal_F_000 2406
_exptl_crystal_size_max 0.13
_exptl_crystal_size_mid 0.08
_exptl_crystal_size_min 0.07
_refine_diff_density_max 1.170
_refine_diff_density_min -1.051
_refine_diff_density_rms 0.170
_refine_ls_extinction_method none
_refine_ls_goodness_of_fit_ref 1.030
_refine_ls_hydrogen_treatment constr
_refine_ls_matrix_type full
_refine_ls_number_parameters 1491
_refine_ls_number_reflns 21392
_refine_ls_number_restraints 103
_refine_ls_restrained_S_all 1.041
_refine_ls_R_factor_all 0.1770
_refine_ls_R_factor_gt 0.1036
_refine_ls_shift/su_max 0.003
_refine_ls_shift/su_mean 0.000
_refine_ls_structure_factor_coef Fsqd
_refine_ls_weighting_details 'calc w=1/[\s^2^(Fo^2^)+(0.1909P)^2^+12.0215P] where P=(Fo^2^+2Fc^2^)/3'
_refine_ls_weighting_scheme calc
_refine_ls_wR_factor_gt 0.2783
_refine_ls_wR_factor_ref 0.3434
_reflns_number_gt 11798
_reflns_number_total 21392
_reflns_threshold_expression >2sigma(I)
_cod_data_source_file c3dt52500g.txt
_cod_data_source_block added_by_encifer
_cod_depositor_comments
;
The following automatic conversions were performed:

'_symmetry_cell_setting' value 'Triclinic' changed to 'triclinic'
according to
/usr/data/users/saulius/automatic-downloads/current/RSC/lib/dictionaries/cif_core.dic
dictionary named 'cif_core.dic' version 2.4.2 from 2011-04-26.

Automatic conversion script
Id: cif_fix_values 2281 2013-09-26 08:29:07Z andrius 
;
_cod_original_cell_volume 5494.9(10)
_cod_original_sg_symbol_H-M P-1
_cod_database_code 7028627

loop_
_symmetry_equiv_pos_as_xyz
'x, y, z'
'-x, -y, -z'

loop_
_atom_site_label
_atom_site_type_symbol
_atom_site_fract_x
_atom_site_fract_y
_atom_site_fract_z
_atom_site_U_iso_or_equiv
_atom_site_adp_type
_atom_site_occupancy
_atom_site_symmetry_multiplicity
_atom_site_calc_flag
_atom_site_refinement_flags
Mn1 Mn 0.76664(9) 0.64939(5) 0.23336(3) 0.0231(3) Uani 1 1 d .
Mn2 Mn 0.26039(9) 0.87003(5) 0.26678(3) 0.0219(3) Uani 1 1 d .
Mn3 Mn 0.50801(9) 0.76137(6) 0.24576(4) 0.0286(3) Uani 1 1 d .
N1 N 1.1211(5) 0.9463(3) 0.5649(2) 0.0321(13) Uani 1 1 d .
N2 N 0.8511(5) 1.0940(3) 0.67343(19) 0.0302(13) Uani 1 1 d .
N3 N 1.5782(7) 0.9118(6) 0.5415(3) 0.083(3) Uani 1 1 d .
N4 N 0.4059(9) 0.9147(5) -0.0533(3) 0.064(2) Uani 1 1 d .
N6 N -0.0553(17) 0.8580(12) -0.0492(7) 0.197(8) Uani 1 1 d U
N7 N -0.0411(6) 0.1767(3) 0.1846(2) 0.0423(17) Uani 1 1 d .
N8 N 0.1972(6) -0.0255(3) 0.2383(2) 0.0351(14) Uani 1 1 d .
N9 N -0.4845(8) 0.2254(5) 0.1467(4) 0.087(3) Uani 1 1 d .
N10 N 0.5226(12) 0.5794(5) 0.5514(3) 0.081(3) Uani 1 1 d .
N11 N 0.9950(15) 0.6566(8) 0.5724(4) 0.131(5) Uani 1 1 d .
N13 N 1.0726(6) 1.3348(3) 0.3081(2) 0.0414(16) Uani 1 1 d .
N14 N 0.8335(5) 1.5430(3) 0.2602(2) 0.0324(14) Uani 1 1 d .
N15 N 1.5112(8) 1.2889(5) 0.3514(4) 0.090(4) Uani 1 1 d .
N16 N -0.1311(5) 0.5498(4) -0.0638(2) 0.0353(14) Uani 1 1 d .
N17 N 0.1419(5) 0.3997(3) -0.16893(19) 0.0309(13) Uani 1 1 d .
N18 N -0.5888(7) 0.5808(6) -0.0395(3) 0.082(3) Uani 1 1 d .
O1 O 0.7280(6) 0.6887(3) 0.29974(18) 0.0547(17) Uani 1 1 d .
O2 O 0.6287(5) 0.7933(3) 0.30362(16) 0.0369(12) Uani 1 1 d .
O3 O 0.6857(4) 0.7432(2) 0.20429(15) 0.0260(10) Uani 1 1 d .
O4 O 0.8607(5) 0.8237(3) 0.1964(2) 0.0557(16) Uani 1 1 d .
O5 O 0.5987(4) 0.5773(3) 0.20872(17) 0.0329(11) Uani 1 1 d .
O6 O 0.4570(5) 0.6420(3) 0.2468(2) 0.0510(16) Uani 1 1 d .
O7 O 0.3344(4) 0.7771(3) 0.29362(16) 0.0313(11) Uani 1 1 d .
O8 O 0.1534(5) 0.7013(4) 0.2943(3) 0.066(2) Uani 1 1 d .
O9 O 0.5410(5) 0.8832(3) 0.24277(19) 0.0474(14) Uani 1 1 d .
O10 O 0.4240(4) 0.9429(3) 0.29428(19) 0.0394(13) Uani 1 1 d .
O11 O 0.3728(5) 0.7463(4) 0.18943(18) 0.0553(17) Uani 1 1 d .
O12 O 0.2016(6) 0.8072(3) 0.20712(17) 0.0469(15) Uani 1 1 d .
O1W O 0.9470(6) 0.7278(4) 0.2482(2) 0.0632(18) Uani 1 1 d .
C1 C 0.7041(8) 0.7540(4) 0.3190(2) 0.0352(18) Uani 1 1 d .
C2 C 0.7735(7) 0.7824(4) 0.3631(2) 0.0309(16) Uani 1 1 d .
C3 C 0.7302(7) 0.8424(4) 0.3921(2) 0.0308(15) Uani 1 1 d .
H3 H 0.6570 0.8640 0.3833 0.037 Uiso 1 1 calc R
C4 C 0.7902(6) 0.8716(4) 0.4333(2) 0.0322(16) Uani 1 1 d .
H4 H 0.7572 0.9116 0.4529 0.039 Uiso 1 1 calc R
C5 C 0.9015(7) 0.8410(4) 0.4456(2) 0.0312(16) Uani 1 1 d .
C6 C 0.9458(9) 0.7812(5) 0.4161(3) 0.048(2) Uani 1 1 d .
H6 H 1.0207 0.7599 0.4234 0.057 Uiso 1 1 calc R
C7 C 0.8783(9) 0.7540(4) 0.3761(3) 0.048(2) Uani 1 1 d .
H7 H 0.9079 0.7125 0.3565 0.058 Uiso 1 1 calc R
C8 C 0.9967(6) 0.9514(4) 0.5616(2) 0.0314(16) Uani 1 1 d .
C9 C 0.9204(6) 0.9166(4) 0.5246(2) 0.0300(15) Uani 1 1 d .
H9 H 0.8320 0.9201 0.5242 0.036 Uiso 1 1 calc R
C10 C 0.9750(7) 0.8764(4) 0.4880(2) 0.0313(16) Uani 1 1 d .
C11 C 1.1041(7) 0.8724(4) 0.4916(2) 0.0339(16) Uani 1 1 d .
H11 H 1.1448 0.8452 0.4673 0.041 Uiso 1 1 calc R
C12 C 1.1739(6) 0.9068(4) 0.5292(2) 0.0334(16) Uani 1 1 d .
C13 C 0.9675(6) 1.0737(4) 0.6743(2) 0.0291(15) Uani 1 1 d .
H13 H 1.0193 1.0917 0.7007 0.035 Uiso 1 1 calc R
C14 C 1.0179(6) 1.0283(4) 0.6396(2) 0.0277(15) Uani 1 1 d .
H14 H 1.1022 1.0160 0.6423 0.033 Uiso 1 1 calc R
C15 C 0.9455(6) 1.0003(4) 0.6005(2) 0.0296(15) Uani 1 1 d .
C16 C 0.8250(7) 1.0259(5) 0.5981(2) 0.0392(18) Uani 1 1 d .
H16 H 0.7734 1.0127 0.5713 0.047 Uiso 1 1 calc R
C17 C 0.7826(7) 1.0709(5) 0.6358(2) 0.0386(18) Uani 1 1 d .
H17 H 0.6996 1.0859 0.6343 0.046 Uiso 1 1 calc R
C18 C 1.5099(8) 0.9471(7) 0.5734(4) 0.073(3) Uani 1 1 d .
H18 H 1.5539 0.9758 0.5994 0.087 Uiso 1 1 calc R
C19 C 1.3812(8) 0.9449(6) 0.5712(3) 0.063(3) Uani 1 1 d .
H19 H 1.3388 0.9703 0.5957 0.076 Uiso 1 1 calc R
C20 C 1.3125(7) 0.9056(5) 0.5335(3) 0.0412(18) Uani 1 1 d .
C21 C 1.3815(9) 0.8686(7) 0.5004(4) 0.083(4) Uani 1 1 d .
H21 H 1.3402 0.8414 0.4734 0.100 Uiso 1 1 calc R
C22 C 1.5105(10) 0.8712(8) 0.5065(4) 0.095(4) Uani 1 1 d U
H22 H 1.5543 0.8418 0.4840 0.114 Uiso 1 1 calc R
C23 C 0.7522(6) 0.7911(4) 0.1839(3) 0.0339(17) Uani 1 1 d .
C24 C 0.6991(6) 0.8087(4) 0.1400(3) 0.0318(16) Uani 1 1 d .
C25 C 0.5861(7) 0.7689(4) 0.1215(2) 0.0327(16) Uani 1 1 d .
H25 H 0.5436 0.7292 0.1360 0.039 Uiso 1 1 calc R
C26 C 0.5353(8) 0.7868(5) 0.0822(3) 0.0434(19) Uani 1 1 d .
H26 H 0.4570 0.7593 0.0704 0.052 Uiso 1 1 calc R
C27 C 0.5931(8) 0.8427(4) 0.0591(3) 0.0407(19) Uani 1 1 d .
C28 C 0.7058(9) 0.8796(5) 0.0763(3) 0.052(2) Uani 1 1 d .
H28 H 0.7491 0.9175 0.0608 0.063 Uiso 1 1 calc R
C29 C 0.7606(8) 0.8635(5) 0.1165(3) 0.057(2) Uani 1 1 d .
H29 H 0.8400 0.8903 0.1276 0.068 Uiso 1 1 calc R
C30 C 0.5292(11) 0.9252(5) -0.0478(3) 0.055(2) Uani 1 1 d .
C31 C 0.6007(10) 0.9029(5) -0.0117(3) 0.060(3) Uani 1 1 d .
H31 H 0.6902 0.9134 -0.0084 0.072 Uiso 1 1 calc R
C32 C 0.5282(9) 0.8644(4) 0.0184(3) 0.043(2) Uani 1 1 d .
C33 C 0.4004(9) 0.8518(5) 0.0116(3) 0.048(2) Uani 1 1 d .
H33 H 0.3513 0.8257 0.0320 0.058 Uiso 1 1 calc R
C34 C 0.3378(10) 0.8770(5) -0.0258(3) 0.055(2) Uani 1 1 d .
N5 N 0.7228(10) 1.0714(5) -0.1329(3) 0.118(4) Uani 1 1 d GU
C35 C 0.7908(8) 1.0451(6) -0.1000(3) 0.146(7) Uani 1 1 d GDU
H35 H 0.8788 1.0612 -0.0955 0.176 Uiso 1 1 calc R
C36 C 0.7315(8) 0.9955(5) -0.0735(3) 0.103(5) Uani 1 1 d GDU
H36 H 0.7785 0.9773 -0.0508 0.124 Uiso 1 1 calc R
C37 C 0.6041(9) 0.9723(4) -0.0800(2) 0.079(4) Uani 1 1 d G
C38 C 0.5361(9) 0.9986(4) -0.1129(3) 0.121(6) Uani 1 1 d G
H38 H 0.4481 0.9825 -0.1174 0.145 Uiso 1 1 calc R
C39 C 0.5954(10) 1.0482(5) -0.1394(3) 0.114(5) Uani 1 1 d GU
H39 H 0.5484 1.0664 -0.1622 0.137 Uiso 1 1 calc R
C40 C 0.0231(17) 0.8955(12) -0.0737(6) 0.131(7) Uani 1 1 d .
H40 H -0.0096 0.9211 -0.0965 0.158 Uiso 1 1 calc R
C41 C 0.1445(13) 0.8983(7) -0.0674(4) 0.087(4) Uani 1 1 d .
H41 H 0.1974 0.9218 -0.0879 0.104 Uiso 1 1 calc R
C42 C 0.2021(12) 0.8686(7) -0.0324(4) 0.079(4) Uani 1 1 d .
C43 C 0.1241(16) 0.8317(11) -0.0067(6) 0.153(7) Uani 1 1 d U
H43 H 0.1582 0.8083 0.0169 0.184 Uiso 1 1 calc R
C44 C -0.006(2) 0.8265(13) -0.0134(7) 0.197(9) Uani 1 1 d U
H44 H -0.0607 0.8019 0.0061 0.237 Uiso 1 1 calc R
C45 C 0.4896(6) 0.5840(4) 0.2226(2) 0.0311(16) Uani 1 1 d .
C46 C 0.3910(6) 0.5146(3) 0.2110(2) 0.0270(15) Uani 1 1 d .
C47 C 0.2675(7) 0.5173(4) 0.2239(3) 0.0351(17) Uani 1 1 d .
H47 H 0.2426 0.5641 0.2396 0.042 Uiso 1 1 calc R
C48 C 0.1810(6) 0.4532(4) 0.2141(3) 0.0336(17) Uani 1 1 d .
H48 H 0.0966 0.4560 0.2233 0.040 Uiso 1 1 calc R
C49 C 0.2137(7) 0.3841(4) 0.1910(3) 0.0377(18) Uani 1 1 d .
C50 C 0.3357(7) 0.3805(4) 0.1773(3) 0.051(2) Uani 1 1 d .
H50 H 0.3604 0.3337 0.1614 0.061 Uiso 1 1 calc R
C51 C 0.4231(7) 0.4472(4) 0.1874(3) 0.049(2) Uani 1 1 d .
H51 H 0.5070 0.4454 0.1774 0.059 Uiso 1 1 calc R
C52 C 0.0810(7) 0.1782(4) 0.1942(3) 0.0351(17) Uani 1 1 d .
C53 C 0.1673(7) 0.2447(4) 0.1939(3) 0.042(2) Uani 1 1 d .
H53 H 0.2551 0.2427 0.1991 0.050 Uiso 1 1 calc R
C54 C 0.1230(7) 0.3129(4) 0.1859(3) 0.0368(18) Uani 1 1 d .
C55 C -0.0046(7) 0.3120(4) 0.1753(3) 0.0415(19) Uani 1 1 d .
H55 H -0.0370 0.3577 0.1686 0.050 Uiso 1 1 calc R
C56 C -0.0851(7) 0.2431(4) 0.1743(3) 0.0394(19) Uani 1 1 d .
C57 C 0.0969(7) -0.0295(4) 0.2110(3) 0.0337(17) Uani 1 1 d .
H57 H 0.0505 -0.0790 0.2018 0.040 Uiso 1 1 calc R
C58 C 0.0550(7) 0.0345(4) 0.1949(2) 0.0335(16) Uani 1 1 d .
H58 H -0.0196 0.0290 0.1762 0.040 Uiso 1 1 calc R
C59 C 0.1249(7) 0.1062(4) 0.2068(3) 0.0350(17) Uani 1 1 d .
C60 C 0.2315(8) 0.1100(4) 0.2351(3) 0.048(2) Uani 1 1 d .
H60 H 0.2825 0.1581 0.2437 0.057 Uiso 1 1 calc R
C61 C 0.2623(8) 0.0447(4) 0.2503(3) 0.044(2) Uani 1 1 d .
H61 H 0.3337 0.0491 0.2704 0.053 Uiso 1 1 calc R
C62 C -0.4324(10) 0.1840(6) 0.1727(5) 0.078(3) Uani 1 1 d .
H62 H -0.4872 0.1475 0.1857 0.094 Uiso 1 1 calc R
C63 C -0.3065(8) 0.1877(5) 0.1833(4) 0.063(3) Uani 1 1 d .
H63 H -0.2771 0.1557 0.2034 0.075 Uiso 1 1 calc R
C64 C -0.2222(7) 0.2383(4) 0.1647(3) 0.044(2) Uani 1 1 d .
C65 C -0.2729(8) 0.2826(5) 0.1355(4) 0.059(3) Uani 1 1 d .
H65 H -0.2195 0.3184 0.1215 0.071 Uiso 1 1 calc R
C66 C -0.4023(11) 0.2738(6) 0.1270(5) 0.094(5) Uani 1 1 d .
H66 H -0.4355 0.3032 0.1063 0.113 Uiso 1 1 calc R
C67 C 0.2592(6) 0.7268(4) 0.3103(3) 0.0359(18) Uani 1 1 d .
C68 C 0.3049(6) 0.7026(4) 0.3524(3) 0.0344(17) Uani 1 1 d .
C69 C 0.4220(8) 0.7327(5) 0.3723(3) 0.055(2) Uani 1 1 d .
H69 H 0.4738 0.7701 0.3590 0.066 Uiso 1 1 calc R
C70 C 0.4635(9) 0.7093(6) 0.4107(3) 0.060(3) Uani 1 1 d .
H70 H 0.5458 0.7292 0.4228 0.071 Uiso 1 1 calc R
C71 C 0.3908(8) 0.6576(4) 0.4330(3) 0.044(2) Uani 1 1 d .
C72 C 0.2725(10) 0.6308(6) 0.4141(4) 0.078(4) Uani 1 1 d .
H72 H 0.2180 0.5961 0.4284 0.094 Uiso 1 1 calc R
C73 C 0.2323(9) 0.6533(6) 0.3752(4) 0.081(4) Uani 1 1 d .
H73 H 0.1497 0.6338 0.3633 0.097 Uiso 1 1 calc R
C74 C 0.6037(12) 0.6213(5) 0.5271(3) 0.065(3) Uani 1 1 d .
C75 C 0.5642(10) 0.6471(5) 0.4884(3) 0.053(2) Uani 1 1 d .
H75 H 0.6231 0.6746 0.4715 0.064 Uiso 1 1 calc R
C76 C 0.4380(10) 0.6326(5) 0.4743(3) 0.053(2) Uani 1 1 d .
C77 C 0.3575(10) 0.5920(5) 0.5000(3) 0.059(3) Uani 1 1 d .
H77 H 0.2702 0.5826 0.4914 0.071 Uiso 1 1 calc R
C78 C 0.3975(13) 0.5651(6) 0.5367(4) 0.072(3) Uani 1 1 d .
C79 C 0.9111(18) 0.6005(8) 0.5844(5) 0.106(5) Uani 1 1 d .
H79 H 0.9409 0.5665 0.6032 0.127 Uiso 1 1 calc R
C80 C 0.7871(16) 0.5897(7) 0.5714(4) 0.093(4) Uani 1 1 d .
H80 H 0.7337 0.5497 0.5821 0.112 Uiso 1 1 calc R
C81 C 0.7354(14) 0.6349(6) 0.5432(4) 0.082(4) Uani 1 1 d .
C82 C 0.8219(14) 0.6913(8) 0.5300(5) 0.110(5) Uani 1 1 d .
H82 H 0.7933 0.7252 0.5109 0.132 Uiso 1 1 calc R
C83 C 0.9482(17) 0.7004(10) 0.5435(6) 0.145(7) Uani 1 1 d U
H83 H 1.0041 0.7385 0.5322 0.174 Uiso 1 1 calc R
N12 N 0.1564(11) 0.4241(5) 0.6105(4) 0.137(5) Uani 1 1 d GU
C84 C 0.2791(12) 0.4453(5) 0.6246(3) 0.132(6) Uani 1 1 d GU
H84 H 0.3113 0.4278 0.6506 0.159 Uiso 1 1 calc R
C85 C 0.3557(9) 0.4916(5) 0.6015(3) 0.101(4) Uani 1 1 d GU
H85 H 0.4415 0.5064 0.6114 0.121 Uiso 1 1 calc R
C86 C 0.3097(9) 0.5167(4) 0.5643(3) 0.082(4) Uani 1 1 d GU
C87 C 0.1870(9) 0.4955(6) 0.5502(3) 0.124(6) Uani 1 1 d GU
H87 H 0.1548 0.5130 0.5242 0.149 Uiso 1 1 calc R
C88 C 0.1104(9) 0.4492(6) 0.5733(4) 0.160(7) Uani 1 1 d GU
H88 H 0.0247 0.4344 0.5634 0.192 Uiso 1 1 calc R
C89 C 0.5247(7) 0.9369(4) 0.2736(2) 0.0306(16) Uani 1 1 d .
C90 C 0.6285(6) 1.0019(3) 0.2853(2) 0.0277(15) Uani 1 1 d .
C91 C 0.7481(7) 0.9966(4) 0.2697(3) 0.0321(16) Uani 1 1 d .
H91 H 0.7670 0.9496 0.2523 0.038 Uiso 1 1 calc R
C92 C 0.8408(7) 1.0586(4) 0.2788(3) 0.0400(19) Uani 1 1 d .
H92 H 0.9237 1.0531 0.2687 0.048 Uiso 1 1 calc R
C93 C 0.8150(6) 1.1300(4) 0.3029(2) 0.0300(15) Uani 1 1 d .
C94 C 0.6935(7) 1.1338(4) 0.3193(3) 0.0417(19) Uani 1 1 d .
H94 H 0.6730 1.1808 0.3362 0.050 Uiso 1 1 calc R
C95 C 0.6034(7) 1.0704(4) 0.3111(3) 0.042(2) Uani 1 1 d .
H95 H 0.5225 1.0737 0.3235 0.051 Uiso 1 1 calc R
C96 C 0.9506(7) 1.3341(4) 0.2986(3) 0.0344(17) Uani 1 1 d .
C97 C 0.8649(7) 1.2688(4) 0.2986(3) 0.0372(18) Uani 1 1 d .
H97 H 0.7773 1.2713 0.2932 0.045 Uiso 1 1 calc R
C98 C 0.9077(7) 1.1994(4) 0.3067(3) 0.0342(17) Uani 1 1 d .
C99 C 1.0338(7) 1.2004(4) 0.3171(3) 0.0343(17) Uani 1 1 d .
H99 H 1.0657 1.1545 0.3236 0.041 Uiso 1 1 calc R
C100 C 1.1151(7) 1.2678(4) 0.3181(3) 0.0407(19) Uani 1 1 d .
C101 C 0.9354(7) 1.5443(4) 0.2872(2) 0.0330(16) Uani 1 1 d .
H101 H 0.9827 1.5931 0.2975 0.040 Uiso 1 1 calc R
C102 C 0.9754(7) 1.4795(4) 0.3007(3) 0.0330(16) Uani 1 1 d .
H102 H 1.0496 1.4840 0.3195 0.040 Uiso 1 1 calc R
C103 C 0.9075(7) 1.4067(4) 0.2870(3) 0.0368(18) Uani 1 1 d .
C104 C 0.7981(7) 1.4057(4) 0.2597(3) 0.047(2) Uani 1 1 d .
H104 H 0.7470 1.3581 0.2496 0.056 Uiso 1 1 calc R
C105 C 0.7661(7) 1.4732(4) 0.2478(3) 0.0414(19) Uani 1 1 d .
H105 H 0.6914 1.4711 0.2295 0.050 Uiso 1 1 calc R
C106 C 1.4627(10) 1.3327(7) 0.3232(5) 0.084(4) Uani 1 1 d .
H106 H 1.5188 1.3687 0.3103 0.101 Uiso 1 1 calc R
C107 C 1.3379(8) 1.3275(5) 0.3126(4) 0.065(3) Uani 1 1 d .
H107 H 1.3083 1.3615 0.2938 0.078 Uiso 1 1 calc R
C108 C 1.2529(8) 1.2740(5) 0.3284(3) 0.050(2) Uani 1 1 d .
C109 C 1.3034(9) 1.2282(5) 0.3579(4) 0.065(3) Uani 1 1 d .
H109 H 1.2493 1.1910 0.3706 0.078 Uiso 1 1 calc R
C110 C 1.4303(10) 1.2377(6) 0.3682(5) 0.086(4) Uani 1 1 d .
H110 H 1.4625 1.2065 0.3882 0.103 Uiso 1 1 calc R
C111 C 0.2672(7) 0.7638(4) 0.1815(2) 0.0337(17) Uani 1 1 d .
C112 C 0.2034(7) 0.7300(4) 0.1363(2) 0.0321(17) Uani 1 1 d .
C113 C 0.0880(7) 0.7520(4) 0.1239(2) 0.0360(17) Uani 1 1 d .
H113 H 0.0504 0.7902 0.1434 0.043 Uiso 1 1 calc R
C114 C 0.0281(8) 0.7199(4) 0.0844(2) 0.0391(18) Uani 1 1 d .
H114 H -0.0517 0.7352 0.0769 0.047 Uiso 1 1 calc R
C115 C 0.0808(7) 0.6644(4) 0.0541(2) 0.0334(17) Uani 1 1 d .
C116 C 0.1964(7) 0.6427(4) 0.0661(2) 0.0401(19) Uani 1 1 d .
H116 H 0.2343 0.6053 0.0461 0.048 Uiso 1 1 calc R
C117 C 0.2585(7) 0.6749(5) 0.1071(2) 0.0398(18) Uani 1 1 d .
H117 H 0.3378 0.6593 0.1150 0.048 Uiso 1 1 calc R
C118 C -0.0062(7) 0.5474(4) -0.0608(2) 0.0353(17) Uani 1 1 d .
C119 C 0.0682(7) 0.5857(4) -0.0237(2) 0.0350(17) Uani 1 1 d .
H119 H 0.1572 0.5845 -0.0230 0.042 Uiso 1 1 calc R
C120 C 0.0100(7) 0.6260(4) 0.0125(2) 0.0387(18) Uani 1 1 d .
C121 C -0.1184(7) 0.6277(4) 0.0087(2) 0.0387(18) Uani 1 1 d .
H121 H -0.1611 0.6550 0.0324 0.046 Uiso 1 1 calc R
C122 C -0.1855(7) 0.5899(5) -0.0296(2) 0.0381(18) Uani 1 1 d .
C123 C 0.0213(6) 0.4150(4) -0.1697(2) 0.0307(16) Uani 1 1 d .
H123 H -0.0328 0.3907 -0.1945 0.037 Uiso 1 1 calc R
C124 C -0.0281(6) 0.4645(4) -0.1361(2) 0.0308(16) Uani 1 1 d .
H124 H -0.1132 0.4754 -0.1386 0.037 Uiso 1 1 calc R
C125 C 0.0476(6) 0.4984(4) -0.0983(2) 0.0325(16) Uani 1 1 d .
C126 C 0.1705(7) 0.4783(5) -0.0969(3) 0.050(2) Uani 1 1 d .
H126 H 0.2254 0.4977 -0.0715 0.060 Uiso 1 1 calc R
C127 C 0.2122(7) 0.4296(6) -0.1330(2) 0.048(2) Uani 1 1 d .
H127 H 0.2968 0.4172 -0.1315 0.058 Uiso 1 1 calc R
C128 C -0.5205(11) 0.5392(9) -0.0667(5) 0.124(6) Uani 1 1 d U
H128 H -0.5653 0.5046 -0.0906 0.149 Uiso 1 1 calc R
C129 C -0.3919(10) 0.5395(8) -0.0651(4) 0.109(6) Uani 1 1 d .
H129 H -0.3518 0.5048 -0.0861 0.131 Uiso 1 1 calc R
C130 C -0.3245(7) 0.5892(5) -0.0336(3) 0.046(2) Uani 1 1 d .
C131 C -0.3939(9) 0.6358(8) -0.0065(5) 0.110(6) Uani 1 1 d .
H131 H -0.3526 0.6731 0.0169 0.132 Uiso 1 1 calc R
C132 C -0.5223(10) 0.6300(8) -0.0123(5) 0.103(5) Uani 1 1 d U
H132 H -0.5649 0.6671 0.0061 0.124 Uiso 1 1 calc R
O2W O 0.7456(11) 0.2762(7) 0.4138(5) 0.159(5) Uani 1 1 d .
O3W O 0.7226(19) 0.7617(11) 0.9178(7) 0.247(9) Uani 1 1 d .

loop_
_atom_site_aniso_label
_atom_site_aniso_U_11
_atom_site_aniso_U_22
_atom_site_aniso_U_33
_atom_site_aniso_U_23
_atom_site_aniso_U_13
_atom_site_aniso_U_12
Mn1 0.0228(5) 0.0220(5) 0.0233(5) -0.0046(4) 0.0016(4) 0.0070(4)
Mn2 0.0258(5) 0.0181(5) 0.0219(5) -0.0012(4) 0.0058(4) 0.0067(4)
Mn3 0.0191(5) 0.0207(5) 0.0405(6) -0.0132(4) -0.0010(4) 0.0025(4)
N1 0.028(3) 0.034(3) 0.033(3) -0.003(3) 0.010(3) 0.005(2)
N2 0.020(3) 0.042(3) 0.028(3) 0.003(3) 0.004(2) 0.001(2)
N3 0.030(4) 0.114(8) 0.096(7) -0.020(6) -0.003(4) 0.017(5)
N4 0.088(7) 0.067(5) 0.041(4) 0.016(4) 0.009(4) 0.016(5)
N6 0.165(13) 0.232(15) 0.214(15) 0.130(12) -0.088(11) -0.001(11)
N7 0.042(4) 0.012(3) 0.069(5) -0.004(3) -0.010(3) 0.002(3)
N8 0.049(4) 0.019(3) 0.035(3) -0.008(2) -0.003(3) 0.011(3)
N9 0.047(5) 0.050(5) 0.156(10) -0.002(6) -0.013(6) -0.001(4)
N10 0.155(10) 0.044(5) 0.052(5) 0.021(4) 0.026(6) 0.027(6)
N11 0.175(14) 0.110(10) 0.110(10) 0.023(8) -0.089(10) 0.031(9)
N13 0.035(3) 0.020(3) 0.066(5) -0.001(3) -0.011(3) 0.000(3)
N14 0.032(3) 0.023(3) 0.040(4) -0.007(2) -0.005(3) 0.005(2)
N15 0.048(5) 0.054(5) 0.152(10) -0.034(6) -0.019(6) 0.012(5)
N16 0.029(3) 0.040(3) 0.032(3) -0.011(3) 0.008(3) 0.006(3)
N17 0.023(3) 0.038(3) 0.026(3) -0.014(2) 0.005(2) 0.006(2)
N18 0.039(4) 0.101(7) 0.093(7) -0.037(6) -0.008(5) 0.014(5)
O1 0.093(5) 0.038(3) 0.033(3) -0.010(2) -0.014(3) 0.030(3)
O2 0.033(3) 0.047(3) 0.026(3) -0.009(2) 0.002(2) 0.006(2)
O3 0.016(2) 0.025(2) 0.036(3) 0.0005(19) 0.0066(19) 0.0014(18)
O4 0.027(3) 0.048(3) 0.088(5) -0.001(3) -0.008(3) 0.002(2)
O5 0.021(2) 0.030(3) 0.044(3) -0.008(2) 0.005(2) 0.0055(19)
O6 0.034(3) 0.028(3) 0.080(4) -0.023(3) 0.019(3) -0.006(2)
O7 0.026(2) 0.030(3) 0.038(3) 0.003(2) 0.000(2) 0.009(2)
O8 0.025(3) 0.062(4) 0.109(6) 0.023(4) -0.023(3) -0.015(3)
O9 0.056(4) 0.034(3) 0.044(3) -0.005(2) -0.005(3) -0.013(3)
O10 0.023(3) 0.021(2) 0.071(4) -0.002(2) 0.001(3) 0.001(2)
O11 0.032(3) 0.089(5) 0.030(3) -0.023(3) 0.009(2) -0.015(3)
O12 0.079(4) 0.031(3) 0.030(3) -0.004(2) -0.009(3) 0.017(3)
O1W 0.054(4) 0.061(4) 0.070(5) 0.013(3) -0.019(3) -0.017(3)
C1 0.064(5) 0.011(3) 0.027(4) -0.001(3) -0.001(4) -0.007(3)
C2 0.046(4) 0.017(3) 0.027(4) 0.000(3) -0.001(3) -0.004(3)
C3 0.031(4) 0.033(4) 0.025(4) -0.005(3) 0.002(3) 0.003(3)
C4 0.025(4) 0.036(4) 0.030(4) -0.013(3) 0.002(3) 0.001(3)
C5 0.046(4) 0.022(3) 0.022(4) -0.006(3) 0.006(3) 0.001(3)
C6 0.065(6) 0.043(5) 0.037(5) -0.003(4) -0.010(4) 0.028(4)
C7 0.080(6) 0.032(4) 0.031(4) -0.015(3) -0.003(4) 0.025(4)
C8 0.028(4) 0.036(4) 0.029(4) 0.000(3) 0.007(3) 0.006(3)
C9 0.026(3) 0.039(4) 0.023(4) -0.001(3) 0.003(3) 0.005(3)
C10 0.035(4) 0.030(4) 0.027(4) -0.003(3) 0.007(3) 0.003(3)
C11 0.041(4) 0.035(4) 0.026(4) -0.002(3) 0.010(3) 0.008(3)
C12 0.026(4) 0.041(4) 0.033(4) 0.001(3) 0.012(3) 0.003(3)
C13 0.027(3) 0.039(4) 0.020(3) -0.005(3) 0.007(3) 0.009(3)
C14 0.020(3) 0.035(4) 0.026(4) -0.004(3) 0.006(3) 0.002(3)
C15 0.026(3) 0.034(4) 0.027(4) -0.002(3) 0.011(3) 0.003(3)
C16 0.025(4) 0.060(5) 0.028(4) -0.008(3) 0.002(3) 0.008(3)
C17 0.030(4) 0.060(5) 0.024(4) -0.006(3) 0.001(3) 0.012(4)
C18 0.031(5) 0.112(9) 0.070(7) -0.005(6) 0.002(5) 0.005(5)
C19 0.035(5) 0.094(8) 0.054(6) -0.022(5) -0.006(4) 0.022(5)
C20 0.034(4) 0.050(5) 0.039(4) -0.001(4) 0.010(3) 0.008(4)
C21 0.038(5) 0.120(10) 0.075(7) -0.041(7) 0.007(5) 0.010(6)
C22 0.044(6) 0.121(9) 0.103(9) -0.048(7) 0.026(6) 0.012(6)
C23 0.020(3) 0.027(4) 0.051(5) -0.010(3) 0.003(3) 0.005(3)
C24 0.032(4) 0.023(3) 0.043(4) 0.011(3) 0.017(3) 0.005(3)
C25 0.037(4) 0.028(4) 0.032(4) 0.011(3) 0.010(3) -0.013(3)
C26 0.051(5) 0.044(5) 0.035(4) 0.013(4) 0.004(4) -0.003(4)
C27 0.055(5) 0.028(4) 0.043(5) 0.014(3) 0.022(4) 0.008(4)
C28 0.058(6) 0.052(5) 0.055(6) 0.035(4) 0.017(4) -0.002(4)
C29 0.032(4) 0.056(6) 0.082(7) 0.020(5) 0.009(4) -0.011(4)
C30 0.087(7) 0.047(5) 0.038(5) 0.021(4) 0.026(5) 0.021(5)
C31 0.084(7) 0.054(6) 0.053(6) 0.034(5) 0.033(5) 0.015(5)
C32 0.072(6) 0.028(4) 0.034(4) 0.015(3) 0.019(4) 0.011(4)
C33 0.062(6) 0.043(5) 0.044(5) 0.020(4) 0.006(4) 0.005(4)
C34 0.093(8) 0.040(5) 0.038(5) 0.020(4) 0.011(5) 0.018(5)
N5 0.137(10) 0.097(8) 0.121(9) 0.009(7) 0.081(8) 0.007(7)
C35 0.189(15) 0.133(13) 0.129(13) 0.030(10) 0.039(12) 0.049(12)
C36 0.111(10) 0.095(9) 0.115(10) 0.043(8) 0.075(8) 0.007(7)
C37 0.142(11) 0.053(6) 0.053(6) 0.029(5) 0.047(7) 0.024(7)
C38 0.269(19) 0.050(6) 0.061(7) 0.034(6) 0.081(10) 0.056(9)
C39 0.190(14) 0.081(8) 0.085(9) 0.027(7) 0.035(9) 0.055(9)
C40 0.108(13) 0.199(19) 0.109(13) 0.089(13) -0.022(10) 0.030(12)
C41 0.094(9) 0.104(10) 0.077(8) 0.053(7) 0.010(7) 0.028(8)
C42 0.082(8) 0.090(8) 0.073(8) 0.047(7) -0.023(6) -0.001(6)
C43 0.106(10) 0.187(14) 0.185(14) 0.130(12) -0.061(10) -0.023(10)
C44 0.162(15) 0.252(17) 0.213(16) 0.181(14) -0.030(12) -0.013(13)
C45 0.029(4) 0.023(3) 0.039(4) -0.001(3) -0.008(3) 0.005(3)
C46 0.019(3) 0.016(3) 0.043(4) -0.004(3) 0.002(3) 0.001(2)
C47 0.039(4) 0.013(3) 0.052(5) -0.004(3) 0.003(4) 0.010(3)
C48 0.021(3) 0.013(3) 0.065(5) 0.008(3) 0.006(3) -0.007(3)
C49 0.032(4) 0.020(3) 0.061(5) 0.002(3) -0.005(4) 0.008(3)
C50 0.032(4) 0.020(4) 0.089(7) -0.028(4) 0.003(4) 0.001(3)
C51 0.024(4) 0.025(4) 0.090(7) -0.013(4) 0.004(4) -0.002(3)
C52 0.035(4) 0.010(3) 0.058(5) 0.000(3) -0.008(4) -0.002(3)
C53 0.035(4) 0.023(4) 0.064(5) 0.000(3) -0.020(4) 0.002(3)
C54 0.032(4) 0.014(3) 0.062(5) 0.003(3) -0.006(4) -0.004(3)
C55 0.038(4) 0.019(3) 0.065(6) 0.001(3) -0.004(4) 0.002(3)
C56 0.032(4) 0.014(3) 0.069(6) 0.000(3) -0.005(4) -0.005(3)
C57 0.040(4) 0.013(3) 0.045(4) -0.004(3) 0.002(3) 0.000(3)
C58 0.037(4) 0.019(3) 0.043(4) 0.006(3) 0.000(3) -0.005(3)
C59 0.043(4) 0.015(3) 0.046(4) 0.002(3) -0.007(4) 0.002(3)
C60 0.051(5) 0.022(4) 0.065(6) -0.007(4) -0.022(4) -0.001(3)
C61 0.047(5) 0.021(4) 0.061(5) -0.004(3) -0.010(4) 0.005(3)
C62 0.048(6) 0.054(6) 0.129(11) 0.001(6) 0.011(6) 0.000(5)
C63 0.035(5) 0.039(5) 0.107(8) -0.003(5) 0.001(5) -0.005(4)
C64 0.031(4) 0.025(4) 0.071(6) -0.006(4) -0.005(4) 0.002(3)
C65 0.037(5) 0.038(5) 0.100(8) 0.007(5) -0.024(5) 0.004(4)
C66 0.066(7) 0.042(6) 0.170(13) -0.010(7) -0.048(8) 0.027(5)
C67 0.020(4) 0.023(3) 0.066(5) 0.016(3) 0.008(3) -0.002(3)
C68 0.027(4) 0.025(4) 0.050(5) 0.007(3) 0.007(3) -0.006(3)
C69 0.042(5) 0.066(6) 0.057(6) 0.032(5) 0.006(4) -0.024(4)
C70 0.053(5) 0.086(7) 0.043(5) 0.033(5) 0.005(4) -0.013(5)
C71 0.057(5) 0.036(4) 0.049(5) 0.022(4) 0.020(4) 0.015(4)
C72 0.065(7) 0.086(8) 0.094(9) 0.063(7) 0.021(6) -0.019(6)
C73 0.044(6) 0.085(8) 0.118(10) 0.059(7) -0.011(6) -0.029(5)
C74 0.113(9) 0.045(5) 0.041(5) 0.015(4) 0.010(6) 0.017(5)
C75 0.086(7) 0.043(5) 0.036(5) 0.022(4) 0.006(5) 0.014(5)
C76 0.085(7) 0.031(4) 0.050(5) 0.023(4) 0.025(5) 0.015(4)
C77 0.090(7) 0.040(5) 0.059(6) 0.034(4) 0.039(5) 0.018(5)
C78 0.117(10) 0.049(6) 0.059(7) 0.024(5) 0.043(7) 0.025(6)
C79 0.174(16) 0.074(9) 0.072(9) 0.013(7) -0.044(10) 0.028(10)
C80 0.174(14) 0.063(7) 0.047(6) 0.017(5) -0.028(8) 0.034(8)
C81 0.130(11) 0.058(7) 0.065(7) 0.028(6) -0.019(7) 0.013(7)
C82 0.111(11) 0.096(10) 0.133(13) 0.064(9) -0.041(10) 0.003(8)
C83 0.141(12) 0.121(11) 0.182(14) 0.076(11) -0.057(11) -0.008(9)
N12 0.217(13) 0.075(7) 0.127(10) 0.034(7) 0.095(10) 0.017(8)
C84 0.203(15) 0.088(10) 0.107(11) 0.027(8) 0.051(11) -0.008(10)
C85 0.164(9) 0.081(7) 0.064(6) 0.032(5) 0.037(6) 0.013(6)
C86 0.136(10) 0.047(6) 0.074(7) 0.028(5) 0.055(7) 0.025(6)
C87 0.115(10) 0.123(11) 0.149(12) 0.054(9) 0.091(10) 0.022(9)
C88 0.191(15) 0.138(13) 0.169(14) 0.058(11) 0.091(12) 0.038(11)
C89 0.032(4) 0.024(3) 0.034(4) 0.004(3) -0.009(3) -0.003(3)
C90 0.023(3) 0.015(3) 0.043(4) -0.002(3) -0.003(3) 0.002(3)
C91 0.036(4) 0.011(3) 0.048(4) 0.001(3) 0.008(3) 0.002(3)
C92 0.027(4) 0.021(3) 0.072(6) 0.001(3) 0.006(4) 0.007(3)
C93 0.024(3) 0.021(3) 0.044(4) 0.005(3) -0.004(3) -0.004(3)
C94 0.041(4) 0.016(3) 0.063(5) -0.012(3) 0.007(4) 0.003(3)
C95 0.027(4) 0.027(4) 0.065(6) -0.013(4) 0.007(4) 0.000(3)
C96 0.036(4) 0.015(3) 0.050(5) -0.001(3) -0.002(3) 0.006(3)
C97 0.033(4) 0.016(3) 0.061(5) 0.000(3) -0.002(4) 0.000(3)
C98 0.038(4) 0.017(3) 0.045(4) -0.003(3) -0.005(3) 0.005(3)
C99 0.036(4) 0.011(3) 0.053(5) 0.003(3) -0.008(3) -0.001(3)
C100 0.034(4) 0.025(4) 0.061(5) 0.000(3) -0.006(4) 0.006(3)
C101 0.038(4) 0.018(3) 0.040(4) -0.001(3) -0.007(3) 0.001(3)
C102 0.029(4) 0.022(3) 0.046(4) 0.002(3) -0.005(3) 0.001(3)
C103 0.039(4) 0.019(3) 0.049(5) -0.002(3) -0.011(4) 0.005(3)
C104 0.036(4) 0.021(4) 0.078(6) -0.007(4) -0.023(4) 0.001(3)
C105 0.043(4) 0.023(4) 0.055(5) 0.000(3) -0.017(4) 0.004(3)
C106 0.041(6) 0.070(7) 0.134(11) -0.005(7) 0.000(6) 0.004(5)
C107 0.034(5) 0.050(5) 0.105(9) -0.001(5) 0.004(5) -0.003(4)
C108 0.043(5) 0.032(4) 0.067(6) -0.013(4) -0.005(4) 0.005(4)
C109 0.055(6) 0.037(5) 0.097(8) -0.010(5) -0.016(5) 0.015(4)
C110 0.055(7) 0.045(6) 0.151(12) -0.017(7) -0.030(7) 0.024(5)
C111 0.044(5) 0.028(4) 0.025(4) 0.000(3) 0.002(3) -0.013(3)
C112 0.053(5) 0.018(3) 0.019(3) -0.003(3) 0.006(3) -0.018(3)
C113 0.046(4) 0.036(4) 0.026(4) -0.001(3) 0.009(3) 0.010(3)
C114 0.044(4) 0.039(4) 0.030(4) -0.009(3) 0.000(3) 0.007(3)
C115 0.037(4) 0.031(4) 0.026(4) -0.006(3) 0.007(3) -0.010(3)
C116 0.029(4) 0.041(4) 0.037(4) -0.028(3) 0.007(3) -0.011(3)
C117 0.028(4) 0.052(5) 0.032(4) -0.008(3) 0.006(3) -0.010(3)
C118 0.027(4) 0.044(4) 0.031(4) -0.007(3) 0.010(3) -0.001(3)
C119 0.030(4) 0.043(4) 0.026(4) -0.009(3) 0.008(3) 0.000(3)
C120 0.042(4) 0.043(4) 0.026(4) -0.011(3) 0.006(3) -0.001(3)
C121 0.033(4) 0.046(5) 0.031(4) -0.013(3) 0.013(3) 0.003(3)
C122 0.032(4) 0.050(5) 0.028(4) -0.009(3) 0.015(3) 0.003(3)
C123 0.019(3) 0.046(4) 0.024(4) -0.006(3) 0.004(3) 0.004(3)
C124 0.017(3) 0.032(4) 0.039(4) -0.005(3) 0.005(3) -0.001(3)
C125 0.025(3) 0.044(4) 0.024(4) -0.007(3) 0.002(3) 0.001(3)
C126 0.019(4) 0.082(6) 0.037(5) -0.025(4) -0.004(3) 0.004(4)
C127 0.024(4) 0.089(7) 0.026(4) -0.015(4) 0.003(3) 0.014(4)
C128 0.052(6) 0.159(12) 0.133(11) -0.079(9) -0.029(7) 0.031(7)
C129 0.048(6) 0.142(11) 0.112(10) -0.085(9) -0.036(6) 0.047(7)
C130 0.037(4) 0.054(5) 0.045(5) -0.007(4) 0.007(4) 0.016(4)
C131 0.037(5) 0.131(11) 0.128(11) -0.086(9) 0.022(6) 0.001(6)
C132 0.053(6) 0.114(9) 0.118(9) -0.067(8) 0.029(6) 0.007(6)
O2W 0.131(9) 0.142(10) 0.180(12) -0.058(9) -0.024(9) 0.028(8)
O3W 0.27(2) 0.212(18) 0.25(2) -0.011(15) -0.040(16) 0.033(15)

loop_
_atom_type_symbol
_atom_type_description
_atom_type_scat_dispersion_real
_atom_type_scat_dispersion_imag
_atom_type_scat_source
C C 0.0033 0.0016 'International Tables Vol C Tables 4.2.6.8 and 6.1.1.4'
H H 0.0000 0.0000 'International Tables Vol C Tables 4.2.6.8 and 6.1.1.4'
N N 0.0061 0.0033 'International Tables Vol C Tables 4.2.6.8 and 6.1.1.4'
O O 0.0106 0.0060 'International Tables Vol C Tables 4.2.6.8 and 6.1.1.4'
Mn Mn 0.3368 0.7283 'International Tables Vol C Tables 4.2.6.8 and 6.1.1.4'

loop_
_geom_angle_atom_site_label_1
_geom_angle_atom_site_label_2
_geom_angle_atom_site_label_3
_geom_angle
_geom_angle_site_symmetry_1
_geom_angle_site_symmetry_3
O1 Mn1 O5 103.3(2) . .
O1 Mn1 O3 96.00(19) . .
O5 Mn1 O3 86.55(17) . .
O1 Mn1 O1W 84.6(3) . .
O5 Mn1 O1W 171.1(2) . .
O3 Mn1 O1W 88.69(19) . .
O1 Mn1 N17 164.8(2) . 2_665
O5 Mn1 N17 87.27(19) . 2_665
O3 Mn1 N17 95.4(2) . 2_665
O1W Mn1 N17 85.7(2) . 2_665
O1 Mn1 N14 86.0(2) . 1_545
O5 Mn1 N14 87.58(19) . 1_545
O3 Mn1 N14 174.09(18) . 1_545
O1W Mn1 N14 97.0(2) . 1_545
N17 Mn1 N14 83.7(2) 2_665 1_545
O12 Mn2 O10 137.4(2) . .
O12 Mn2 O7 95.62(19) . .
O10 Mn2 O7 87.97(18) . .
O12 Mn2 N2 129.3(2) . 2_676
O10 Mn2 N2 92.4(2) . 2_676
O7 Mn2 N2 95.2(2) . 2_676
O12 Mn2 N8 86.4(2) . 1_565
O10 Mn2 N8 87.8(2) . 1_565
O7 Mn2 N8 175.4(2) . 1_565
N2 Mn2 N8 86.6(2) 2_676 1_565
O6 Mn3 O2 102.2(2) . .
O6 Mn3 O9 174.4(2) . .
O2 Mn3 O9 82.0(2) . .
O6 Mn3 O11 84.9(2) . .
O2 Mn3 O11 170.9(2) . .
O9 Mn3 O11 90.5(2) . .
O6 Mn3 O3 94.60(18) . .
O2 Mn3 O3 88.04(17) . .
O9 Mn3 O3 89.1(2) . .
O11 Mn3 O3 97.18(18) . .
O6 Mn3 O7 83.92(18) . .
O2 Mn3 O7 87.83(18) . .
O9 Mn3 O7 92.7(2) . .
O11 Mn3 O7 87.24(18) . .
O3 Mn3 O7 175.21(15) . .
C8 N1 C12 117.2(6) . .
C17 N2 C13 116.9(6) . .
C17 N2 Mn2 114.3(5) . 2_676
C13 N2 Mn2 126.0(4) . 2_676
C22 N3 C18 114.5(8) . .
C30 N4 C34 119.7(8) . .
C40 N6 C44 118.7(17) . .
C52 N7 C56 118.4(6) . .
C57 N8 C61 116.9(6) . .
C57 N8 Mn2 123.7(4) . 1_545
C61 N8 Mn2 119.4(5) . 1_545
C62 N9 C66 114.9(9) . .
C74 N10 C78 117.7(9) . .
C79 N11 C83 115.1(14) . .
C96 N13 C100 118.3(6) . .
C101 N14 C105 116.4(6) . .
C101 N14 Mn1 125.4(4) . 1_565
C105 N14 Mn1 118.3(5) . 1_565
C110 N15 C106 117.3(9) . .
C118 N16 C122 118.0(6) . .
C127 N17 C123 117.3(6) . .
C127 N17 Mn1 120.1(5) . 2_665
C123 N17 Mn1 120.8(4) . 2_665
C132 N18 C128 111.8(9) . .
C1 O1 Mn1 131.8(5) . .
C1 O2 Mn3 127.6(4) . .
C23 O3 Mn1 122.5(4) . .
C23 O3 Mn3 129.1(4) . .
Mn1 O3 Mn3 103.08(18) . .
C45 O5 Mn1 126.1(4) . .
C45 O6 Mn3 130.5(5) . .
C67 O7 Mn2 119.9(4) . .
C67 O7 Mn3 131.1(4) . .
Mn2 O7 Mn3 98.77(19) . .
C89 O9 Mn3 126.3(5) . .
C89 O10 Mn2 117.3(4) . .
C111 O11 Mn3 138.2(5) . .
C111 O12 Mn2 125.9(5) . .
O2 C1 O1 123.9(7) . .
O2 C1 C2 120.7(6) . .
O1 C1 C2 115.4(7) . .
C7 C2 C3 117.6(6) . .
C7 C2 C1 123.3(7) . .
C3 C2 C1 119.1(7) . .
C4 C3 C2 122.0(7) . .
C3 C4 C5 118.9(6) . .
C6 C5 C4 118.9(6) . .
C6 C5 C10 120.8(7) . .
C4 C5 C10 120.1(6) . .
C7 C6 C5 118.5(7) . .
C2 C7 C6 124.1(7) . .
N1 C8 C9 123.5(6) . .
N1 C8 C15 114.7(6) . .
C9 C8 C15 121.7(6) . .
C8 C9 C10 119.1(6) . .
C11 C10 C9 116.9(6) . .
C11 C10 C5 120.3(6) . .
C9 C10 C5 122.8(6) . .
C12 C11 C10 121.4(7) . .
N1 C12 C11 122.0(6) . .
N1 C12 C20 115.3(6) . .
C11 C12 C20 122.7(7) . .
N2 C13 C14 124.2(6) . .
C13 C14 C15 119.9(6) . .
C14 C15 C16 116.2(6) . .
C14 C15 C8 121.9(6) . .
C16 C15 C8 121.7(6) . .
C17 C16 C15 118.8(7) . .
N2 C17 C16 123.7(7) . .
N3 C18 C19 124.7(10) . .
C18 C19 C20 120.1(9) . .
C21 C20 C19 115.9(8) . .
C21 C20 C12 123.1(8) . .
C19 C20 C12 121.0(7) . .
C22 C21 C20 119.8(9) . .
N3 C22 C21 124.8(10) . .
O4 C23 O3 125.8(7) . .
O4 C23 C24 116.4(7) . .
O3 C23 C24 117.8(6) . .
C25 C24 C29 117.8(7) . .
C25 C24 C23 119.9(6) . .
C29 C24 C23 122.3(7) . .
C26 C25 C24 120.0(6) . .
C25 C26 C27 123.0(8) . .
C28 C27 C26 116.9(8) . .
C28 C27 C32 122.3(7) . .
C26 C27 C32 120.7(8) . .
C27 C28 C29 121.9(7) . .
C24 C29 C28 120.3(8) . .
N4 C30 C31 125.7(8) . .
N4 C30 C37 117.5(8) . .
C31 C30 C37 116.5(9) . .
C32 C31 C30 114.7(9) . .
C33 C32 C31 119.1(8) . .
C33 C32 C27 121.7(7) . .
C31 C32 C27 119.0(8) . .
C32 C33 C34 121.7(8) . .
N4 C34 C33 119.0(10) . .
N4 C34 C42 118.0(9) . .
C33 C34 C42 122.9(8) . .
C35 N5 C39 120.0 . .
N5 C35 C36 120.0 . .
C37 C36 C35 120.0 . .
C36 C37 C38 120.0 . .
C36 C37 C30 122.3(7) . .
C38 C37 C30 117.2(7) . .
C37 C38 C39 120.0 . .
C38 C39 N5 120.0 . .
C41 C40 N6 121.2(14) . .
C40 C41 C42 123.9(13) . .
C43 C42 C41 115.6(12) . .
C43 C42 C34 123.2(10) . .
C41 C42 C34 121.2(11) . .
C42 C43 C44 121.4(13) . .
C43 C44 N6 118.9(18) . .
O6 C45 O5 125.4(6) . .
O6 C45 C46 117.1(6) . .
O5 C45 C46 117.5(6) . .
C51 C46 C47 118.4(6) . .
C51 C46 C45 120.0(6) . .
C47 C46 C45 121.6(6) . .
C48 C47 C46 120.5(6) . .
C47 C48 C49 121.4(7) . .
C50 C49 C48 119.1(6) . .
C50 C49 C54 120.3(6) . .
C48 C49 C54 120.2(7) . .
C49 C50 C51 118.7(7) . .
C46 C51 C50 121.9(7) . .
N7 C52 C53 122.7(6) . .
N7 C52 C59 117.1(6) . .
C53 C52 C59 120.1(6) . .
C54 C53 C52 119.2(7) . .
C53 C54 C55 118.5(6) . .
C53 C54 C49 118.0(6) . .
C55 C54 C49 123.4(6) . .
C54 C55 C56 119.5(7) . .
N7 C56 C55 121.4(7) . .
N7 C56 C64 116.0(6) . .
C55 C56 C64 122.5(7) . .
N8 C57 C58 124.0(6) . .
C59 C58 C57 118.3(7) . .
C58 C59 C60 117.5(6) . .
C58 C59 C52 121.5(6) . .
C60 C59 C52 120.6(6) . .
C61 C60 C59 119.8(7) . .
N8 C61 C60 123.4(7) . .
N9 C62 C63 126.3(11) . .
C62 C63 C64 119.5(10) . .
C63 C64 C65 116.6(8) . .
C63 C64 C56 121.4(8) . .
C65 C64 C56 122.0(8) . .
C66 C65 C64 119.0(10) . .
N9 C66 C65 123.7(11) . .
O8 C67 O7 124.0(7) . .
O8 C67 C68 119.9(7) . .
O7 C67 C68 116.0(6) . .
C73 C68 C69 116.2(8) . .
C73 C68 C67 122.3(7) . .
C69 C68 C67 121.4(6) . .
C70 C69 C68 120.8(7) . .
C69 C70 C71 122.6(9) . .
C72 C71 C70 116.1(8) . .
C72 C71 C76 122.2(8) . .
C70 C71 C76 121.7(8) . .
C73 C72 C71 121.0(8) . .
C72 C73 C68 123.1(9) . .
N10 C74 C75 121.9(11) . .
N10 C74 C81 116.4(9) . .
C75 C74 C81 121.6(10) . .
C74 C75 C76 119.6(9) . .
C77 C76 C75 117.4(9) . .
C77 C76 C71 120.6(9) . .
C75 C76 C71 122.0(8) . .
C78 C77 C76 122.6(11) . .
C77 C78 N10 120.8(10) . .
C77 C78 C86 122.9(12) . .
N10 C78 C86 116.3(9) . .
N11 C79 C80 124.0(12) . .
C79 C80 C81 122.3(14) . .
C82 C81 C80 113.7(13) . .
C82 C81 C74 123.3(9) . .
C80 C81 C74 122.9(12) . .
C83 C82 C81 122.6(12) . .
N11 C83 C82 122.1(16) . .
C84 N12 C88 120.0 . .
C85 C84 N12 120.0 . .
C86 C85 C84 120.0 . .
C87 C86 C85 120.0 . .
C87 C86 C78 119.8(8) . .
C85 C86 C78 120.1(8) . .
C88 C87 C86 120.0 . .
C87 C88 N12 120.0 . .
O9 C89 O10 124.8(6) . .
O9 C89 C90 118.5(7) . .
O10 C89 C90 116.6(6) . .
C91 C90 C95 118.7(6) . .
C91 C90 C89 121.5(6) . .
C95 C90 C89 119.7(6) . .
C90 C91 C92 120.8(6) . .
C91 C92 C93 121.2(7) . .
C94 C93 C92 117.2(6) . .
C94 C93 C98 121.5(6) . .
C92 C93 C98 121.1(7) . .
C95 C94 C93 120.8(7) . .
C94 C95 C90 121.2(7) . .
N13 C96 C97 122.5(6) . .
N13 C96 C103 117.3(6) . .
C97 C96 C103 120.2(6) . .
C96 C97 C98 119.8(7) . .
C99 C98 C97 117.5(6) . .
C99 C98 C93 124.5(6) . .
C97 C98 C93 117.9(6) . .
C98 C99 C100 120.6(6) . .
N13 C100 C99 121.2(7) . .
N13 C100 C108 114.6(7) . .
C99 C100 C108 124.2(7) . .
N14 C101 C102 123.7(6) . .
C101 C102 C103 120.1(6) . .
C102 C103 C104 116.1(6) . .
C102 C103 C96 122.3(6) . .
C104 C103 C96 121.5(6) . .
C105 C104 C103 119.5(6) . .
N14 C105 C104 124.1(7) . .
C107 C106 N15 122.7(12) . .
C106 C107 C108 121.4(11) . .
C107 C108 C109 115.9(8) . .
C107 C108 C100 122.7(8) . .
C109 C108 C100 121.2(8) . .
C110 C109 C108 119.7(11) . .
N15 C110 C109 122.9(11) . .
O11 C111 O12 127.8(7) . .
O11 C111 C112 117.6(7) . .
O12 C111 C112 114.5(7) . .
C113 C112 C117 119.0(6) . .
C113 C112 C111 120.5(7) . .
C117 C112 C111 120.4(7) . .
C114 C113 C112 120.9(7) . .
C113 C114 C115 121.6(7) . .
C116 C115 C114 117.8(6) . .
C116 C115 C120 121.2(7) . .
C114 C115 C120 120.8(7) . .
C115 C116 C117 121.1(7) . .
C112 C117 C116 119.6(7) . .
N16 C118 C119 122.5(7) . .
N16 C118 C125 115.6(6) . .
C119 C118 C125 121.9(6) . .
C118 C119 C120 119.1(7) . .
C121 C120 C119 117.4(6) . .
C121 C120 C115 120.0(7) . .
C119 C120 C115 122.6(7) . .
C120 C121 C122 120.2(7) . .
N16 C122 C121 122.8(7) . .
N16 C122 C130 116.4(6) . .
C121 C122 C130 120.8(7) . .
N17 C123 C124 123.0(6) . .
C123 C124 C125 119.8(6) . .
C126 C125 C124 116.3(6) . .
C126 C125 C118 123.2(6) . .
C124 C125 C118 120.4(6) . .
C127 C126 C125 119.5(7) . .
N17 C127 C126 123.8(7) . .
N18 C128 C129 127.6(11) . .
C130 C129 C128 118.6(10) . .
C129 C130 C131 114.3(9) . .
C129 C130 C122 120.6(8) . .
C131 C130 C122 125.1(8) . .
C130 C131 C132 120.9(10) . .
N18 C132 C131 126.2(10) . .

loop_
_geom_bond_atom_site_label_1
_geom_bond_atom_site_label_2
_geom_bond_distance
_geom_bond_site_symmetry_2
Mn1 O1 2.076(6) .
Mn1 O5 2.125(5) .
Mn1 O3 2.211(4) .
Mn1 O1W 2.233(6) .
Mn1 N17 2.281(5) 2_665
Mn1 N14 2.307(6) 1_545
Mn2 O12 2.009(5) .
Mn2 O10 2.120(5) .
Mn2 O7 2.132(4) .
Mn2 N2 2.225(6) 2_676
Mn2 N8 2.284(6) 1_565
Mn3 O6 2.105(5) .
Mn3 O2 2.108(5) .
Mn3 O9 2.138(5) .
Mn3 O11 2.164(6) .
Mn3 O3 2.312(4) .
Mn3 O7 2.380(5) .
N1 C8 1.340(9) .
N1 C12 1.355(9) .
N2 C17 1.319(9) .
N2 C13 1.325(8) .
N2 Mn2 2.225(6) 2_676
N3 C22 1.330(14) .
N3 C18 1.334(13) .
N4 C30 1.310(13) .
N4 C34 1.314(12) .
N6 C40 1.31(2) .
N6 C44 1.396(19) .
N7 C52 1.321(9) .
N7 C56 1.372(9) .
N8 C57 1.321(9) .
N8 C61 1.341(9) .
N8 Mn2 2.284(6) 1_545
N9 C62 1.295(15) .
N9 C66 1.357(17) .
N10 C74 1.366(14) .
N10 C78 1.378(15) .
N11 C79 1.35(2) .
N11 C83 1.359(17) .
N13 C96 1.322(9) .
N13 C100 1.371(9) .
N14 C101 1.334(8) .
N14 C105 1.346(9) .
N14 Mn1 2.307(6) 1_565
N15 C110 1.336(16) .
N15 C106 1.352(16) .
N16 C118 1.336(9) .
N16 C122 1.338(9) .
N17 C127 1.309(9) .
N17 C123 1.339(8) .
N17 Mn1 2.281(5) 2_665
N18 C132 1.243(13) .
N18 C128 1.301(14) .
O1 C1 1.256(8) .
O2 C1 1.235(9) .
O3 C23 1.272(8) .
O4 C23 1.256(8) .
O5 C45 1.254(8) .
O6 C45 1.244(8) .
O7 C67 1.288(8) .
O8 C67 1.227(8) .
O9 C89 1.247(9) .
O10 C89 1.258(9) .
O11 C111 1.224(9) .
O12 C111 1.274(9) .
C1 C2 1.494(9) .
C2 C7 1.342(11) .
C2 C3 1.388(9) .
C3 C4 1.381(9) .
C4 C5 1.416(10) .
C5 C6 1.399(10) .
C5 C10 1.495(9) .
C6 C7 1.382(11) .
C8 C9 1.386(9) .
C8 C15 1.494(9) .
C9 C10 1.388(9) .
C10 C11 1.386(10) .
C11 C12 1.364(10) .
C12 C20 1.480(10) .
C13 C14 1.371(9) .
C14 C15 1.386(9) .
C15 C16 1.408(10) .
C16 C17 1.393(10) .
C18 C19 1.366(12) .
C19 C20 1.385(11) .
C20 C21 1.376(12) .
C21 C22 1.376(13) .
C23 C24 1.509(10) .
C24 C25 1.385(10) .
C24 C29 1.388(10) .
C25 C26 1.379(10) .
C26 C27 1.380(10) .
C27 C28 1.353(12) .
C27 C32 1.506(11) .
C28 C29 1.406(12) .
C30 C31 1.434(13) .
C30 C37 1.542(11) .
C31 C32 1.401(11) .
C32 C33 1.360(12) .
C33 C34 1.440(11) .
C34 C42 1.442(15) .
N5 C35 1.374(5) .
N5 C39 1.374(5) .
C35 C36 1.374(5) .
C36 C37 1.374(5) .
C37 C38 1.374(5) .
C38 C39 1.374(5) .
C40 C41 1.296(18) .
C41 C42 1.398(14) .
C42 C43 1.327(19) .
C43 C44 1.39(2) .
C45 C46 1.512(9) .
C46 C51 1.365(9) .
C46 C47 1.382(9) .
C47 C48 1.363(9) .
C48 C49 1.386(10) .
C49 C50 1.376(10) .
C49 C54 1.478(9) .
C50 C51 1.404(10) .
C52 C53 1.404(10) .
C52 C59 1.485(9) .
C53 C54 1.380(10) .
C54 C55 1.386(10) .
C55 C56 1.398(9) .
C56 C64 1.472(10) .
C57 C58 1.395(9) .
C58 C59 1.382(9) .
C59 C60 1.392(10) .
C60 C61 1.360(10) .
C62 C63 1.363(13) .
C63 C64 1.377(12) .
C64 C65 1.390(12) .
C65 C66 1.383(13) .
C67 C68 1.479(10) .
C68 C73 1.364(11) .
C68 C69 1.386(10) .
C69 C70 1.359(11) .
C70 C71 1.382(11) .
C71 C72 1.376(13) .
C71 C76 1.469(11) .
C72 C73 1.360(14) .
C74 C75 1.380(12) .
C74 C81 1.456(16) .
C75 C76 1.385(13) .
C76 C77 1.377(11) .
C77 C78 1.338(14) .
C78 C86 1.532(12) .
C79 C80 1.354(19) .
C80 C81 1.384(13) .
C81 C82 1.383(17) .
C82 C83 1.381(19) .
N12 C84 1.360(5) .
N12 C88 1.360(5) .
C84 C85 1.360(5) .
C85 C86 1.360(5) .
C86 C87 1.360(5) .
C87 C88 1.359(5) .
C89 C90 1.495(9) .
C90 C91 1.374(9) .
C90 C95 1.383(9) .
C91 C92 1.378(9) .
C92 C93 1.405(10) .
C93 C94 1.398(10) .
C93 C98 1.469(9) .
C94 C95 1.375(10) .
C96 C97 1.384(9) .
C96 C103 1.481(9) .
C97 C98 1.394(9) .
C98 C99 1.369(10) .
C99 C100 1.382(10) .
C100 C108 1.481(11) .
C101 C102 1.364(9) .
C102 C103 1.397(9) .
C103 C104 1.406(10) .
C104 C105 1.359(10) .
C106 C107 1.349(13) .
C107 C108 1.373(13) .
C108 C109 1.414(13) .
C109 C110 1.366(13) .
C111 C112 1.513(9) .
C112 C113 1.386(10) .
C112 C117 1.393(10) .
C113 C114 1.351(10) .
C114 C115 1.401(10) .
C115 C116 1.382(11) .
C115 C120 1.477(9) .
C116 C117 1.396(10) .
C118 C119 1.394(10) .
C118 C125 1.478(9) .
C119 C120 1.401(10) .
C120 C121 1.373(10) .
C121 C122 1.381(10) .
C122 C130 1.480(10) .
C123 C124 1.382(9) .
C124 C125 1.395(9) .
C125 C126 1.393(10) .
C126 C127 1.389(10) .
C128 C129 1.368(15) .
C129 C130 1.327(12) .
C130 C131 1.355(12) .
C131 C132 1.365(14) .

loop_
_geom_torsion_atom_site_label_1
_geom_torsion_atom_site_label_2
_geom_torsion_atom_site_label_3
_geom_torsion_atom_site_label_4
_geom_torsion
_geom_torsion_site_symmetry_1
O5 Mn1 O1 C1 -107.1(8) .
O3 Mn1 O1 C1 -19.2(8) .
O1W Mn1 O1 C1 68.9(8) .
N17 Mn1 O1 C1 119.5(9) 2_665
N14 Mn1 O1 C1 166.4(8) 1_545
O6 Mn3 O2 C1 35.4(6) .
O9 Mn3 O2 C1 -148.3(6) .
O11 Mn3 O2 C1 176.1(12) .
O3 Mn3 O2 C1 -58.9(6) .
O7 Mn3 O2 C1 118.7(6) .
O1 Mn1 O3 C23 117.3(5) .
O5 Mn1 O3 C23 -139.6(5) .
O1W Mn1 O3 C23 32.9(5) .
N17 Mn1 O3 C23 -52.7(5) 2_665
N14 Mn1 O3 C23 -133.6(18) 1_545
O1 Mn1 O3 Mn3 -38.9(2) .
O5 Mn1 O3 Mn3 64.20(19) .
O1W Mn1 O3 Mn3 -123.3(2) .
N17 Mn1 O3 Mn3 151.12(19) 2_665
N14 Mn1 O3 Mn3 70(2) 1_545
O6 Mn3 O3 C23 165.9(6) .
O2 Mn3 O3 C23 -92.1(6) .
O9 Mn3 O3 C23 -10.0(6) .
O11 Mn3 O3 C23 80.4(6) .
O7 Mn3 O3 C23 -122.3(18) .
O6 Mn3 O3 Mn1 -40.2(2) .
O2 Mn3 O3 Mn1 61.9(2) .
O9 Mn3 O3 Mn1 144.0(2) .
O11 Mn3 O3 Mn1 -125.6(2) .
O7 Mn3 O3 Mn1 31.7(19) .
O1 Mn1 O5 C45 27.6(6) .
O3 Mn1 O5 C45 -67.8(6) .
O1W Mn1 O5 C45 -125.5(14) .
N17 Mn1 O5 C45 -163.4(6) 2_665
N14 Mn1 O5 C45 112.9(6) 1_545
O2 Mn3 O6 C45 -107.2(7) .
O9 Mn3 O6 C45 114(2) .
O11 Mn3 O6 C45 78.6(7) .
O3 Mn3 O6 C45 -18.3(7) .
O7 Mn3 O6 C45 166.3(7) .
O12 Mn2 O7 C67 -80.5(6) .
O10 Mn2 O7 C67 142.1(6) .
N2 Mn2 O7 C67 49.9(6) 2_676
N8 Mn2 O7 C67 164(2) 1_565
O12 Mn2 O7 Mn3 68.3(2) .
O10 Mn2 O7 Mn3 -69.1(2) .
N2 Mn2 O7 Mn3 -161.32(19) 2_676
N8 Mn2 O7 Mn3 -48(3) 1_565
O6 Mn3 O7 C67 2.7(6) .
O2 Mn3 O7 C67 -99.8(6) .
O9 Mn3 O7 C67 178.3(6) .
O11 Mn3 O7 C67 87.9(6) .
O3 Mn3 O7 C67 -70(2) .
O6 Mn3 O7 Mn2 -140.7(2) .
O2 Mn3 O7 Mn2 116.8(2) .
O9 Mn3 O7 Mn2 34.9(2) .
O11 Mn3 O7 Mn2 -55.5(2) .
O3 Mn3 O7 Mn2 147.1(18) .
O6 Mn3 O9 C89 86(2) .
O2 Mn3 O9 C89 -53.8(6) .
O11 Mn3 O9 C89 120.9(6) .
O3 Mn3 O9 C89 -141.9(6) .
O7 Mn3 O9 C89 33.6(6) .
O12 Mn2 O10 C89 -18.8(6) .
O7 Mn2 O10 C89 77.3(5) .
N2 Mn2 O10 C89 172.4(5) 2_676
N8 Mn2 O10 C89 -101.1(5) 1_565
O6 Mn3 O11 C111 107.6(8) .
O2 Mn3 O11 C111 -33.9(18) .
O9 Mn3 O11 C111 -69.2(8) .
O3 Mn3 O11 C111 -158.4(8) .
O7 Mn3 O11 C111 23.5(8) .
O10 Mn2 O12 C111 43.4(7) .
O7 Mn2 O12 C111 -49.7(6) .
N2 Mn2 O12 C111 -151.1(5) 2_676
N8 Mn2 O12 C111 126.2(6) 1_565
Mn3 O2 C1 O1 5.9(11) .
Mn3 O2 C1 C2 -173.8(5) .
Mn1 O1 C1 O2 45.9(12) .
Mn1 O1 C1 C2 -134.4(6) .
O2 C1 C2 C7 -161.9(8) .
O1 C1 C2 C7 18.4(11) .
O2 C1 C2 C3 16.5(11) .
O1 C1 C2 C3 -163.2(7) .
C7 C2 C3 C4 -1.2(11) .
C1 C2 C3 C4 -179.7(6) .
C2 C3 C4 C5 2.0(11) .
C3 C4 C5 C6 -1.1(11) .
C3 C4 C5 C10 174.4(6) .
C4 C5 C6 C7 -0.6(12) .
C10 C5 C6 C7 -176.0(7) .
C3 C2 C7 C6 -0.6(13) .
C1 C2 C7 C6 177.9(8) .
C5 C6 C7 C2 1.5(14) .
C12 N1 C8 C9 2.3(11) .
C12 N1 C8 C15 -175.8(6) .
N1 C8 C9 C10 -2.5(11) .
C15 C8 C9 C10 175.5(6) .
C8 C9 C10 C11 1.4(10) .
C8 C9 C10 C5 -176.3(7) .
C6 C5 C10 C11 23.3(11) .
C4 C5 C10 C11 -152.0(7) .
C6 C5 C10 C9 -159.1(8) .
C4 C5 C10 C9 25.6(11) .
C9 C10 C11 C12 -0.2(11) .
C5 C10 C11 C12 177.5(7) .
C8 N1 C12 C11 -1.1(11) .
C8 N1 C12 C20 177.3(7) .
C10 C11 C12 N1 0.1(11) .
C10 C11 C12 C20 -178.2(7) .
C17 N2 C13 C14 -2.7(11) .
Mn2 N2 C13 C14 157.2(6) 2_676
N2 C13 C14 C15 -0.3(11) .
C13 C14 C15 C16 4.4(11) .
C13 C14 C15 C8 179.2(7) .
N1 C8 C15 C14 -8.9(10) .
C9 C8 C15 C14 172.9(7) .
N1 C8 C15 C16 165.6(7) .
C9 C8 C15 C16 -12.6(11) .
C14 C15 C16 C17 -5.6(11) .
C8 C15 C16 C17 179.6(7) .
C13 N2 C17 C16 1.4(12) .
Mn2 N2 C17 C16 -160.9(7) 2_676
C15 C16 C17 N2 2.8(13) .
C22 N3 C18 C19 -1(2) .
N3 C18 C19 C20 -1.7(19) .
C18 C19 C20 C21 1.8(16) .
C18 C19 C20 C12 -176.0(10) .
N1 C12 C20 C21 -179.7(9) .
C11 C12 C20 C21 -1.3(14) .
N1 C12 C20 C19 -2.1(12) .
C11 C12 C20 C19 176.3(9) .
C19 C20 C21 C22 1.1(18) .
C12 C20 C21 C22 178.8(11) .
C18 N3 C22 C21 5(2) .
C20 C21 C22 N3 -5(2) .
Mn1 O3 C23 O4 -42.8(9) .
Mn3 O3 C23 O4 106.8(7) .
Mn1 O3 C23 C24 134.9(5) .
Mn3 O3 C23 C24 -75.5(7) .
O4 C23 C24 C25 173.1(7) .
O3 C23 C24 C25 -4.7(10) .
O4 C23 C24 C29 -6.0(10) .
O3 C23 C24 C29 176.1(7) .
C29 C24 C25 C26 -3.0(11) .
C23 C24 C25 C26 177.8(7) .
C24 C25 C26 C27 1.1(12) .
C25 C26 C27 C28 1.3(13) .
C25 C26 C27 C32 -174.9(7) .
C26 C27 C28 C29 -1.7(13) .
C32 C27 C28 C29 174.5(8) .
C25 C24 C29 C28 2.6(13) .
C23 C24 C29 C28 -178.2(8) .
C27 C28 C29 C24 -0.3(15) .
C34 N4 C30 C31 -4.1(15) .
C34 N4 C30 C37 -178.0(8) .
N4 C30 C31 C32 2.3(14) .
C37 C30 C31 C32 176.2(7) .
C30 C31 C32 C33 -0.2(12) .
C30 C31 C32 C27 -176.4(7) .
C28 C27 C32 C33 -153.4(9) .
C26 C27 C32 C33 22.6(12) .
C28 C27 C32 C31 22.7(12) .
C26 C27 C32 C31 -161.3(8) .
C31 C32 C33 C34 0.0(13) .
C27 C32 C33 C34 176.1(8) .
C30 N4 C34 C33 3.6(14) .
C30 N4 C34 C42 178.3(10) .
C32 C33 C34 N4 -1.7(14) .
C32 C33 C34 C42 -176.1(10) .
C39 N5 C35 C36 0.0 .
N5 C35 C36 C37 0.0 .
C35 C36 C37 C38 0.0 .
C35 C36 C37 C30 -172.2(7) .
N4 C30 C37 C36 171.1(7) .
C31 C30 C37 C36 -3.3(10) .
N4 C30 C37 C38 -1.3(11) .
C31 C30 C37 C38 -175.7(7) .
C36 C37 C38 C39 0.0 .
C30 C37 C38 C39 172.6(7) .
C37 C38 C39 N5 0.0 .
C35 N5 C39 C38 0.0 .
C44 N6 C40 C41 6(4) .
N6 C40 C41 C42 -6(3) .
C40 C41 C42 C43 4(3) .
C40 C41 C42 C34 -176.9(16) .
N4 C34 C42 C43 180.0(15) .
C33 C34 C42 C43 -6(2) .
N4 C34 C42 C41 1.3(17) .
C33 C34 C42 C41 175.8(11) .
C41 C42 C43 C44 -3(3) .
C34 C42 C43 C44 178.5(18) .
C42 C43 C44 N6 3(4) .
C40 N6 C44 C43 -4(4) .
Mn3 O6 C45 O5 39.2(11) .
Mn3 O6 C45 C46 -144.0(5) .
Mn1 O5 C45 O6 14.7(11) .
Mn1 O5 C45 C46 -162.1(4) .
O6 C45 C46 C51 -175.2(8) .
O5 C45 C46 C51 1.8(11) .
O6 C45 C46 C47 4.7(11) .
O5 C45 C46 C47 -178.3(7) .
C51 C46 C47 C48 1.7(12) .
C45 C46 C47 C48 -178.2(7) .
C46 C47 C48 C49 -0.3(12) .
C47 C48 C49 C50 -0.6(12) .
C47 C48 C49 C54 172.2(7) .
C48 C49 C50 C51 0.0(13) .
C54 C49 C50 C51 -172.7(8) .
C47 C46 C51 C50 -2.3(13) .
C45 C46 C51 C50 177.6(8) .
C49 C50 C51 C46 1.4(14) .
C56 N7 C52 C53 -0.6(13) .
C56 N7 C52 C59 177.9(7) .
N7 C52 C53 C54 4.0(13) .
C59 C52 C53 C54 -174.4(8) .
C52 C53 C54 C55 -4.6(13) .
C52 C53 C54 C49 173.0(8) .
C50 C49 C54 C53 38.2(12) .
C48 C49 C54 C53 -134.5(8) .
C50 C49 C54 C55 -144.3(9) .
C48 C49 C54 C55 43.0(12) .
C53 C54 C55 C56 2.1(13) .
C49 C54 C55 C56 -175.4(8) .
C52 N7 C56 C55 -2.1(12) .
C52 N7 C56 C64 -179.0(8) .
C54 C55 C56 N7 1.3(13) .
C54 C55 C56 C64 178.0(8) .
C61 N8 C57 C58 -1.0(11) .
Mn2 N8 C57 C58 177.5(6) 1_545
N8 C57 C58 C59 2.4(12) .
C57 C58 C59 C60 -1.4(12) .
C57 C58 C59 C52 -174.8(7) .
N7 C52 C59 C58 21.2(12) .
C53 C52 C59 C58 -160.3(8) .
N7 C52 C59 C60 -151.9(8) .
C53 C52 C59 C60 26.6(12) .
C58 C59 C60 C61 -0.7(13) .
C52 C59 C60 C61 172.7(8) .
C57 N8 C61 C60 -1.4(13) .
Mn2 N8 C61 C60 -179.9(7) 1_545
C59 C60 C61 N8 2.2(14) .
C66 N9 C62 C63 3.4(19) .
N9 C62 C63 C64 -1.5(18) .
C62 C63 C64 C65 -0.4(14) .
C62 C63 C64 C56 -178.6(9) .
N7 C56 C64 C63 28.0(12) .
C55 C56 C64 C63 -148.9(9) .
N7 C56 C64 C65 -150.2(8) .
C55 C56 C64 C65 33.0(13) .
C63 C64 C65 C66 0.2(14) .
C56 C64 C65 C66 178.4(9) .
C62 N9 C66 C65 -3.6(18) .
C64 C65 C66 N9 1.9(17) .
Mn2 O7 C67 O8 38.6(10) .
Mn3 O7 C67 O8 -98.6(8) .
Mn2 O7 C67 C68 -138.6(5) .
Mn3 O7 C67 C68 84.3(8) .
O8 C67 C68 C73 -1.2(13) .
O7 C67 C68 C73 176.0(9) .
O8 C67 C68 C69 -177.4(8) .
O7 C67 C68 C69 -0.1(11) .
C73 C68 C69 C70 4.4(15) .
C67 C68 C69 C70 -179.2(9) .
C68 C69 C70 C71 -2.9(16) .
C69 C70 C71 C72 -0.1(15) .
C69 C70 C71 C76 179.5(9) .
C70 C71 C72 C73 1.4(17) .
C76 C71 C72 C73 -178.3(11) .
C71 C72 C73 C68 0(2) .
C69 C68 C73 C72 -3.3(17) .
C67 C68 C73 C72 -179.6(11) .
C78 N10 C74 C75 -1.8(14) .
C78 N10 C74 C81 -179.5(9) .
N10 C74 C75 C76 2.2(14) .
C81 C74 C75 C76 179.8(9) .
C74 C75 C76 C77 -0.5(13) .
C74 C75 C76 C71 -179.0(8) .
C72 C71 C76 C77 -11.5(14) .
C70 C71 C76 C77 168.9(9) .
C72 C71 C76 C75 167.0(10) .
C70 C71 C76 C75 -12.6(13) .
C75 C76 C77 C78 -1.6(14) .
C71 C76 C77 C78 176.9(9) .
C76 C77 C78 N10 2.1(15) .
C76 C77 C78 C86 -177.1(9) .
C74 N10 C78 C77 -0.4(15) .
C74 N10 C78 C86 178.9(8) .
C83 N11 C79 C80 -4(2) .
N11 C79 C80 C81 2(2) .
C79 C80 C81 C82 -0.2(19) .
C79 C80 C81 C74 176.7(12) .
N10 C74 C81 C82 -163.0(13) .
C75 C74 C81 C82 19.2(19) .
N10 C74 C81 C80 20.3(16) .
C75 C74 C81 C80 -157.4(11) .
C80 C81 C82 C83 1(2) .
C74 C81 C82 C83 -176.0(15) .
C79 N11 C83 C82 4(3) .
C81 C82 C83 N11 -3(3) .
C88 N12 C84 C85 0.0 .
N12 C84 C85 C86 0.0 .
C84 C85 C86 C87 0.0 .
C84 C85 C86 C78 -176.6(8) .
C77 C78 C86 C87 3.9(12) .
N10 C78 C86 C87 -175.4(7) .
C77 C78 C86 C85 -179.5(8) .
N10 C78 C86 C85 1.3(12) .
C85 C86 C87 C88 0.0 .
C78 C86 C87 C88 176.7(8) .
C86 C87 C88 N12 0.0 .
C84 N12 C88 C87 0.0 .
Mn3 O9 C89 O10 -52.9(10) .
Mn3 O9 C89 C90 131.1(6) .
Mn2 O10 C89 O9 -12.6(9) .
Mn2 O10 C89 C90 163.5(4) .
O9 C89 C90 C91 -13.0(10) .
O10 C89 C90 C91 170.7(7) .
O9 C89 C90 C95 164.6(7) .
O10 C89 C90 C95 -11.7(10) .
C95 C90 C91 C92 -1.1(11) .
C89 C90 C91 C92 176.5(7) .
C90 C91 C92 C93 -2.4(12) .
C91 C92 C93 C94 3.5(12) .
C91 C92 C93 C98 -170.6(7) .
C92 C93 C94 C95 -1.2(12) .
C98 C93 C94 C95 172.9(7) .
C93 C94 C95 C90 -2.3(13) .
C91 C90 C95 C94 3.4(12) .
C89 C90 C95 C94 -174.2(7) .
C100 N13 C96 C97 0.3(12) .
C100 N13 C96 C103 -178.9(7) .
N13 C96 C97 C98 -3.3(13) .
C103 C96 C97 C98 175.8(7) .
C96 C97 C98 C99 3.9(12) .
C96 C97 C98 C93 -175.2(7) .
C94 C93 C98 C99 140.2(8) .
C92 C93 C98 C99 -46.0(11) .
C94 C93 C98 C97 -40.8(11) .
C92 C93 C98 C97 133.0(8) .
C97 C98 C99 C100 -1.7(12) .
C93 C98 C99 C100 177.3(8) .
C96 N13 C100 C99 2.0(12) .
C96 N13 C100 C108 -179.9(8) .
C98 C99 C100 N13 -1.3(13) .
C98 C99 C100 C108 -179.1(8) .
C105 N14 C101 C102 2.5(11) .
Mn1 N14 C101 C102 -176.8(6) 1_565
N14 C101 C102 C103 -1.1(12) .
C101 C102 C103 C104 -0.7(12) .
C101 C102 C103 C96 176.5(7) .
N13 C96 C103 C102 -23.3(12) .
C97 C96 C103 C102 157.5(8) .
N13 C96 C103 C104 153.9(8) .
C97 C96 C103 C104 -25.4(12) .
C102 C103 C104 C105 1.1(13) .
C96 C103 C104 C105 -176.2(8) .
C101 N14 C105 C104 -2.2(12) .
Mn1 N14 C105 C104 177.2(7) 1_565
C103 C104 C105 N14 0.4(14) .
C110 N15 C106 C107 1.4(18) .
N15 C106 C107 C108 -3.2(18) .
C106 C107 C108 C109 3.1(15) .
C106 C107 C108 C100 178.7(10) .
N13 C100 C108 C107 -24.7(13) .
C99 C100 C108 C107 153.3(9) .
N13 C100 C108 C109 150.7(8) .
C99 C100 C108 C109 -31.3(13) .
C107 C108 C109 C110 -1.5(14) .
C100 C108 C109 C110 -177.2(9) .
C106 N15 C110 C109 0.3(17) .
C108 C109 C110 N15 -0.1(17) .
Mn3 O11 C111 O12 6.8(14) .
Mn3 O11 C111 C112 -172.5(5) .
Mn2 O12 C111 O11 6.9(11) .
Mn2 O12 C111 C112 -173.8(4) .
O11 C111 C112 C113 -175.2(7) .
O12 C111 C112 C113 5.5(10) .
O11 C111 C112 C117 6.4(10) .
O12 C111 C112 C117 -172.9(6) .
C117 C112 C113 C114 1.0(11) .
C111 C112 C113 C114 -177.4(7) .
C112 C113 C114 C115 -1.2(12) .
C113 C114 C115 C116 0.6(12) .
C113 C114 C115 C120 175.7(7) .
C114 C115 C116 C117 0.2(12) .
C120 C115 C116 C117 -175.0(7) .
C113 C112 C117 C116 -0.3(11) .
C111 C112 C117 C116 178.1(7) .
C115 C116 C117 C112 -0.3(12) .
C122 N16 C118 C119 -0.7(12) .
C122 N16 C118 C125 176.5(7) .
N16 C118 C119 C120 2.3(12) .
C125 C118 C119 C120 -174.7(7) .
C118 C119 C120 C121 -2.3(12) .
C118 C119 C120 C115 176.6(7) .
C116 C115 C120 C121 157.5(8) .
C114 C115 C120 C121 -17.5(12) .
C116 C115 C120 C119 -21.4(12) .
C114 C115 C120 C119 163.6(8) .
C119 C120 C121 C122 0.8(12) .
C115 C120 C121 C122 -178.1(8) .
C118 N16 C122 C121 -0.9(12) .
C118 N16 C122 C130 -178.2(7) .
C120 C121 C122 N16 0.8(13) .
C120 C121 C122 C130 178.0(8) .
C127 N17 C123 C124 4.7(11) .
Mn1 N17 C123 C124 -160.4(6) 2_665
N17 C123 C124 C125 -2.7(11) .
C123 C124 C125 C126 -1.0(11) .
C123 C124 C125 C118 -176.0(7) .
N16 C118 C125 C126 -168.3(8) .
C119 C118 C125 C126 8.9(13) .
N16 C118 C125 C124 6.4(11) .
C119 C118 C125 C124 -176.4(7) .
C124 C125 C126 C127 2.7(13) .
C118 C125 C126 C127 177.6(8) .
C123 N17 C127 C126 -2.8(14) .
Mn1 N17 C127 C126 162.3(7) 2_665
C125 C126 C127 N17 -0.8(15) .
C132 N18 C128 C129 7(3) .
N18 C128 C129 C130 -3(3) .
C128 C129 C130 C131 -1(2) .
C128 C129 C130 C122 178.1(13) .
N16 C122 C130 C129 12.5(15) .
C121 C122 C130 C129 -164.9(12) .
N16 C122 C130 C131 -168.6(12) .
C121 C122 C130 C131 14.0(16) .
C129 C130 C131 C132 0(2) .
C122 C130 C131 C132 -178.9(13) .
C128 N18 C132 C131 -8(3) .
C130 C131 C132 N18 5(3) .
